data_7238947
loop_
_publ_author_name
'Deredas, D.'
'Albrecht, \/L.'
'Maniukiewicz, W.'
'Wojciechowski, J.'
'Wolf, W. M.'
'Paluch, P.'
'Janecki, T.'
'R\'o\.zalski, M.'
'Krajewska, U.'
'Janecka, A.'
'Krawczyk, H.'

_publ_section_title
;
 Three-component reaction of 3-(diethoxyphosphoryl)coumarin, enolizable
 ketones and primary amines: Simple, stereoselective synthesis of
 benzo[1,3]oxazocine skeletons
;
_journal_issue 19
_journal_name_full 'RSC Advances'
_journal_page_first 6821
_journal_paper_doi 10.1039/c3ra40184g
_journal_volume 3
_journal_year 2013
_chemical_absolute_configuration rmad
_chemical_formula_moiety '2(C27 H34 N O5 P)'
_chemical_formula_sum 'C54 H68 N2 O10 P2'
_chemical_formula_weight 967.0861
_chemical_melting_point 492(1)
_chemical_name_systematic
;
diethyl [(3S,4S)-4-(2-hydroxyphenyl)-2-oxo-1-((S)-1-
phenylethyl)-1,2,3,4,5,6,7,8-octahydroquinolin-3-yl]phosphonate
;
_space_group_IT_number 4
_space_group_name_Hall 'P 2yb'
_space_group_name_H-M_alt 'P 1 21 1'
_symmetry_cell_setting monoclinic
_symmetry_space_group_name_H-M 'P 1 21 1'
_cell_angle_alpha 90.00
_cell_angle_beta 101.437(1)
_cell_angle_gamma 90.00
_cell_formula_units_Z 2
_cell_length_a 15.3297(2)
_cell_length_b 9.0879(1)
_cell_length_c 19.0093(3)
_cell_measurement_temperature 291(1)
_cell_volume 2595.69(6)
_computing_cell_refinement 'Bruker SAINT'
_computing_data_collection 'Bruker APEX2'
_computing_data_reduction 'Bruker SAINT'
_computing_molecular_graphics 'Bruker SHELXTL'
_computing_publication_material 'Bruker SHELXTL'
_computing_structure_refinement 'SHELXL-97 (Sheldrick, 2008)'
_computing_structure_solution 'SHELXS-97 (Sheldrick, 2008)'
_diffrn_ambient_temperature 291(2)
_diffrn_measured_fraction_theta_full 0.995
_diffrn_measured_fraction_theta_max 0.995
_diffrn_radiation_monochromator graphite
_diffrn_radiation_source 'fine-focus sealed tube'
_diffrn_radiation_type CuK\a
_diffrn_radiation_wavelength 1.54178
_diffrn_reflns_av_R_equivalents 0.0209
_diffrn_reflns_limit_h_max 18
_diffrn_reflns_limit_h_min -18
_diffrn_reflns_limit_k_max 10
_diffrn_reflns_limit_k_min -10
_diffrn_reflns_limit_l_max 22
_diffrn_reflns_limit_l_min -20
_diffrn_reflns_number 29421
_diffrn_reflns_theta_full 66.53
_diffrn_reflns_theta_max 66.53
_diffrn_reflns_theta_min 2.37
_exptl_absorpt_coefficient_mu 1.236
_exptl_absorpt_correction_T_max 0.7932
_exptl_absorpt_correction_T_min 0.6430
_exptl_absorpt_correction_type multi-scan
_exptl_absorpt_process_details 'Bruker SADABS'
_exptl_crystal_colour colourless
_exptl_crystal_density_diffrn 1.236
_exptl_crystal_description prism
_exptl_crystal_F_000 1032
_exptl_crystal_preparation
;
slow evaporation for benzene and n-heptane 3:1 mixture
;
_exptl_crystal_size_max 0.40
_exptl_crystal_size_mid 0.30
_exptl_crystal_size_min 0.20
_refine_diff_density_max 0.350
_refine_diff_density_min -0.191
_refine_diff_density_rms 0.034
_refine_ls_abs_structure_details 'Flack H D (1983), Acta Cryst. A39, 876-881'
_refine_ls_abs_structure_Flack 0.002(13)
_refine_ls_goodness_of_fit_ref 1.031
_refine_ls_matrix_type full
_refine_ls_number_parameters 681
_refine_ls_number_reflns 8887
_refine_ls_number_restraints 31
_refine_ls_restrained_S_all 1.035
_refine_ls_R_factor_all 0.0348
_refine_ls_R_factor_gt 0.0342
_refine_ls_shift/su_max 0.001
_refine_ls_shift/su_mean 0.000
_refine_ls_structure_factor_coef Fsqd
_refine_ls_weighting_details 'calc w=1/[\s^2^(Fo^2^)+(0.0625P)^2^+0.3497P] where P=(Fo^2^+2Fc^2^)/3'
_refine_ls_weighting_scheme calc
_refine_ls_wR_factor_gt 0.0957
_refine_ls_wR_factor_ref 0.0964
_reflns_number_gt 8719
_reflns_number_total 8887
_reflns_threshold_expression >2sigma(I)
_cod_data_source_file c3ra40184g.txt
_cod_data_source_block 44
_cod_original_sg_symbol_H-M 'P 21'
_cod_database_code 7238947

loop_
_symmetry_equiv_pos_as_xyz
'x, y, z'
'-x, y+1/2, -z'

loop_
_atom_site_label
_atom_site_type_symbol
_atom_site_fract_x
_atom_site_fract_y
_atom_site_fract_z
_atom_site_U_iso_or_equiv
_atom_site_adp_type
_atom_site_occupancy
_atom_site_symmetry_multiplicity
_atom_site_calc_flag
_atom_site_refinement_flags
_atom_site_disorder_assembly
_atom_site_disorder_group
P1 P 0.80448(3) 0.69947(6) -0.05076(3) 0.05062(13) Uani 1 1 d . A .
O1 O 0.73323(12) 0.51671(17) 0.08677(11) 0.0715(5) Uani 1 1 d . . .
O2 O 1.01937(10) 0.51085(19) 0.08101(8) 0.0627(4) Uani 1 1 d . . .
H2 H 1.0512 0.4376 0.0854 0.075 Uiso 1 1 calc R . .
O3 O 0.71300(12) 0.7790(2) -0.05420(10) 0.0740(5) Uani 1 1 d . . .
O4 O 0.87085(12) 0.7778(2) -0.08265(9) 0.0723(5) Uani 1 1 d . . .
O5 O 0.77290(9) 0.55062(18) -0.09004(9) 0.0599(4) Uani 1 1 d . . .
C1 C 0.84395(12) 0.6538(2) 0.04300(11) 0.0446(4) Uani 1 1 d . . .
H11 H 0.8732 0.5577 0.0440 0.054 Uiso 1 1 calc R A .
C2 C 0.76878(14) 0.6358(2) 0.08371(12) 0.0499(4) Uani 1 1 d . A .
N1 N 0.74573(11) 0.75905(18) 0.11634(10) 0.0485(4) Uani 1 1 d . . .
C3 C 0.78557(13) 0.8986(2) 0.10672(11) 0.0450(4) Uani 1 1 d . A .
C4 C 0.72895(16) 1.0338(2) 0.10800(15) 0.0599(5) Uani 1 1 d . . .
H41 H 0.6695 1.0147 0.0808 0.072 Uiso 1 1 calc R A .
H42 H 0.7242 1.0546 0.1571 0.072 Uiso 1 1 calc R . .
C5 C 0.7665(2) 1.1652(3) 0.0773(2) 0.0952(11) Uani 1 1 d . A .
H51 H 0.7502 1.1600 0.0254 0.114 Uiso 1 1 calc R . .
H52 H 0.7389 1.2528 0.0923 0.114 Uiso 1 1 calc R . .
C6 C 0.8627(2) 1.1814(3) 0.0976(2) 0.0852(8) Uani 1 1 d . . .
H61 H 0.8782 1.2046 0.1483 0.102 Uiso 1 1 calc R A .
H62 H 0.8809 1.2638 0.0714 0.102 Uiso 1 1 calc R . .
C7 C 0.91372(15) 1.0470(2) 0.08330(13) 0.0576(5) Uani 1 1 d . A .
H71 H 0.9712 1.0475 0.1157 0.069 Uiso 1 1 calc R . .
H72 H 0.9242 1.0523 0.0347 0.069 Uiso 1 1 calc R . .
C8 C 0.86724(13) 0.9043(2) 0.09233(11) 0.0466(4) Uani 1 1 d . . .
C9 C 0.91484(12) 0.7626(2) 0.08180(10) 0.0449(4) Uani 1 1 d . A .
H91 H 0.9561 0.7834 0.0497 0.054 Uiso 1 1 calc R . .
C10 C 0.96836(13) 0.6962(2) 0.15069(11) 0.0499(4) Uani 1 1 d . . .
C11 C 1.01896(14) 0.5693(3) 0.14709(12) 0.0545(5) Uani 1 1 d . A .
C12 C 1.0684(2) 0.5087(3) 0.20922(15) 0.0758(7) Uani 1 1 d . . .
H121 H 1.1006 0.4229 0.2065 0.091 Uiso 1 1 calc R A .
C13 C 1.0705(2) 0.5731(4) 0.27460(15) 0.0900(9) Uani 1 1 d . A .
H131 H 1.1043 0.5316 0.3158 0.108 Uiso 1 1 calc R . .
C14 C 1.0221(2) 0.7004(4) 0.27936(14) 0.0855(8) Uani 1 1 d . . .
H141 H 1.0242 0.7459 0.3235 0.103 Uiso 1 1 calc R A .
C15 C 0.97073(17) 0.7585(3) 0.21770(13) 0.0650(6) Uani 1 1 d . A .
H151 H 0.9367 0.8419 0.2212 0.078 Uiso 1 1 calc R . .
C16 C 0.68265(16) 0.7398(2) 0.16565(13) 0.0599(5) Uani 1 1 d . A .
H161 H 0.6764 0.6331 0.1706 0.072 Uiso 1 1 calc R . .
C17 C 0.7231(2) 0.7946(4) 0.24031(15) 0.0824(8) Uani 1 1 d . . .
H171 H 0.6864 0.7647 0.2732 0.099 Uiso 1 1 calc R A .
H172 H 0.7269 0.9000 0.2398 0.099 Uiso 1 1 calc R . .
H173 H 0.7816 0.7538 0.2552 0.099 Uiso 1 1 calc R . .
C18 C 0.58992(15) 0.7951(3) 0.13239(15) 0.0623(6) Uani 1 1 d . . .
C19 C 0.55190(18) 0.7574(4) 0.06270(18) 0.0820(8) Uani 1 1 d . A .
H191 H 0.5834 0.6982 0.0366 0.098 Uiso 1 1 calc R . .
C20 C 0.4679(2) 0.8060(5) 0.0310(2) 0.1047(12) Uani 1 1 d . . .
H201 H 0.4439 0.7789 -0.0160 0.126 Uiso 1 1 calc R A .
C21 C 0.4200(2) 0.8922(5) 0.0671(3) 0.1118(13) Uani 1 1 d . A .
H211 H 0.3648 0.9285 0.0445 0.134 Uiso 1 1 calc R . .
C22 C 0.4538(2) 0.9249(5) 0.1370(3) 0.1155(14) Uani 1 1 d . . .
H221 H 0.4196 0.9786 0.1632 0.139 Uiso 1 1 calc R A .
C23 C 0.5390(2) 0.8792(4) 0.1700(2) 0.0895(9) Uani 1 1 d . A .
H231 H 0.5618 0.9052 0.2174 0.107 Uiso 1 1 calc R . .
C24 C 0.83570(18) 0.4391(4) -0.1008(2) 0.0925(10) Uani 1 1 d . A .
H241 H 0.8684 0.4057 -0.0546 0.111 Uiso 1 1 calc R . .
H242 H 0.8780 0.4808 -0.1270 0.111 Uiso 1 1 calc R . .
C25 C 0.7908(3) 0.3145(5) -0.1406(3) 0.1229(16) Uani 1 1 d . . .
H251 H 0.8336 0.2390 -0.1441 0.147 Uiso 1 1 calc R A .
H252 H 0.7627 0.3459 -0.1878 0.147 Uiso 1 1 calc R . .
H253 H 0.7467 0.2764 -0.1160 0.147 Uiso 1 1 calc R . .
C26 C 0.6869(7) 0.9081(13) -0.0939(8) 0.120(4) Uani 0.535(18) 1 d PD A 1
H261 H 0.7184 0.9161 -0.1333 0.145 Uiso 0.535(18) 1 calc PR A 1
H262 H 0.7008 0.9939 -0.0634 0.145 Uiso 0.535(18) 1 calc PR A 1
C27 C 0.5899(9) 0.899(2) -0.1219(12) 0.151(7) Uani 0.535(18) 1 d PD A 1
H271 H 0.5754 0.9492 -0.1672 0.181 Uiso 0.535(18) 1 calc PR A 1
H272 H 0.5588 0.9445 -0.0884 0.181 Uiso 0.535(18) 1 calc PR A 1
H273 H 0.5725 0.7977 -0.1282 0.181 Uiso 0.535(18) 1 calc PR A 1
C26A C 0.6612(9) 0.8363(18) -0.1188(5) 0.099(4) Uani 0.465(18) 1 d PD A 2
H263 H 0.6243 0.7585 -0.1439 0.118 Uiso 0.465(18) 1 calc PR A 2
H264 H 0.7006 0.8702 -0.1495 0.118 Uiso 0.465(18) 1 calc PR A 2
C27A C 0.6037(14) 0.9594(14) -0.1052(9) 0.100(4) Uani 0.465(18) 1 d PD A 2
H274 H 0.5460 0.9223 -0.1020 0.120 Uiso 0.465(18) 1 calc PR A 2
H275 H 0.5980 1.0291 -0.1438 0.120 Uiso 0.465(18) 1 calc PR A 2
H276 H 0.6299 1.0068 -0.0609 0.120 Uiso 0.465(18) 1 calc PR A 2
P2 P 0.65278(3) 0.43061(6) 0.60908(3) 0.05159(13) Uani 1 1 d . B .
O6 O 0.82597(10) 0.26566(17) 0.55250(9) 0.0598(4) Uani 1 1 d . . .
O7 O 0.52827(11) 0.2368(2) 0.42648(9) 0.0660(4) Uani 1 1 d . . .
H7 H 0.5019 0.1593 0.4150 0.081(9) Uiso 1 1 calc R . .
O8 O 0.56087(12) 0.4820(2) 0.60113(10) 0.0708(4) Uani 1 1 d . . .
O9 O 0.72571(14) 0.5414(3) 0.64552(11) 0.0866(6) Uani 1 1 d U . .
O10 O 0.67484(13) 0.2936(2) 0.65999(9) 0.0740(5) Uani 1 1 d . . .
C28 C 0.68365(12) 0.3815(2) 0.52499(10) 0.0463(4) Uani 1 1 d . . .
H281 H 0.6622 0.2809 0.5140 0.056 Uiso 1 1 calc R B .
C29 C 0.78424(13) 0.3768(2) 0.53165(11) 0.0470(4) Uani 1 1 d . B .
N2 N 0.82215(11) 0.50194(19) 0.51224(10) 0.0512(4) Uani 1 1 d . . .
C30 C 0.77080(14) 0.6336(2) 0.49296(12) 0.0516(5) Uani 1 1 d . B .
C31 C 0.81854(17) 0.7788(3) 0.50982(16) 0.0680(6) Uani 1 1 d . . .
H311 H 0.8579 0.7727 0.5565 0.082 Uiso 1 1 calc R B .
H312 H 0.8547 0.7983 0.4743 0.082 Uiso 1 1 calc R . .
C32 C 0.7542(2) 0.9030(3) 0.5100(2) 0.0902(9) Uani 1 1 d . B .
H321 H 0.7307 0.8982 0.5537 0.108 Uiso 1 1 calc R . .
H322 H 0.7857 0.9955 0.5102 0.108 Uiso 1 1 calc R . .
C33 C 0.6804(3) 0.9000(3) 0.4484(2) 0.0974(10) Uani 1 1 d . . .
H331 H 0.7036 0.9095 0.4047 0.117 Uiso 1 1 calc R B .
H332 H 0.6418 0.9835 0.4511 0.117 Uiso 1 1 calc R . .
C34 C 0.62588(17) 0.7578(3) 0.44508(15) 0.0667(6) Uani 1 1 d . B .
H341 H 0.5833 0.7672 0.4764 0.080 Uiso 1 1 calc R . .
H342 H 0.5928 0.7438 0.3965 0.080 Uiso 1 1 calc R . .
C35 C 0.68364(15) 0.6250(2) 0.46722(12) 0.0529(5) Uani 1 1 d . . .
C36 C 0.63697(14) 0.4780(2) 0.46220(11) 0.0490(4) Uani 1 1 d . B .
H361 H 0.5761 0.4955 0.4689 0.059 Uiso 1 1 calc R . .
C37 C 0.63068(13) 0.3999(2) 0.39049(11) 0.0495(4) Uani 1 1 d . . .
C38 C 0.57385(14) 0.2768(3) 0.37488(11) 0.0526(4) Uani 1 1 d . B .
C39 C 0.56562(17) 0.2046(3) 0.31036(13) 0.0652(6) Uani 1 1 d . . .
H391 H 0.5281 0.1236 0.3008 0.078 Uiso 1 1 calc R B .
C40 C 0.61271(18) 0.2513(3) 0.25945(13) 0.0689(6) Uani 1 1 d . B .
H401 H 0.6065 0.2020 0.2159 0.083 Uiso 1 1 calc R . .
C41 C 0.66886(19) 0.3710(3) 0.27336(14) 0.0693(6) Uani 1 1 d . . .
H411 H 0.7007 0.4028 0.2393 0.083 Uiso 1 1 calc R B .
C42 C 0.67737(16) 0.4434(3) 0.33842(12) 0.0597(5) Uani 1 1 d . B .
H421 H 0.7155 0.5238 0.3476 0.072 Uiso 1 1 calc R . .
C43 C 0.91690(14) 0.4917(3) 0.50526(14) 0.0606(5) Uani 1 1 d . B .
H431 H 0.9304 0.3862 0.5072 0.073 Uiso 1 1 calc R . .
C44 C 0.9296(2) 0.5415(4) 0.43137(16) 0.0826(8) Uani 1 1 d . . .
H441 H 0.9851 0.5041 0.4227 0.099 Uiso 1 1 calc R B .
H442 H 0.9301 0.6470 0.4295 0.099 Uiso 1 1 calc R . .
H443 H 0.8816 0.5047 0.3954 0.099 Uiso 1 1 calc R . .
C45 C 0.98083(14) 0.5581(3) 0.56833(14) 0.0602(5) Uani 1 1 d . . .
C46 C 0.96049(19) 0.5682(4) 0.63609(16) 0.0808(8) Uani 1 1 d . B .
H461 H 0.9052 0.5364 0.6432 0.097 Uiso 1 1 calc R . .
C47 C 1.0208(2) 0.6244(5) 0.69277(18) 0.0973(11) Uani 1 1 d . . .
H471 H 1.0056 0.6313 0.7376 0.117 Uiso 1 1 calc R B .
C48 C 1.1033(2) 0.6706(5) 0.6841(2) 0.1023(11) Uani 1 1 d . B .
H481 H 1.1436 0.7099 0.7226 0.123 Uiso 1 1 calc R . .
C49 C 1.1257(2) 0.6579(4) 0.6177(2) 0.0939(10) Uani 1 1 d . . .
H491 H 1.1822 0.6856 0.6118 0.113 Uiso 1 1 calc R B .
C50 C 1.06491(17) 0.6042(3) 0.55975(18) 0.0749(7) Uani 1 1 d . B .
H501 H 1.0801 0.5989 0.5148 0.090 Uiso 1 1 calc R . .
C51 C 0.6980(4) 0.6495(8) 0.6952(3) 0.0968(9) Uani 0.632(6) 1 d PDU B 1
H512 H 0.6527 0.7153 0.6697 0.116 Uiso 0.632(6) 1 calc PR B 1
H511 H 0.6751 0.6002 0.7330 0.116 Uiso 0.632(6) 1 calc PR B 1
C52 C 0.7810(4) 0.7304(8) 0.7246(4) 0.1048(13) Uani 0.632(6) 1 d PDU B 1
H521 H 0.7715 0.7928 0.7632 0.126 Uiso 0.632(6) 1 calc PR B 1
H522 H 0.7977 0.7893 0.6875 0.126 Uiso 0.632(6) 1 calc PR B 1
H523 H 0.8276 0.6615 0.7423 0.126 Uiso 0.632(6) 1 calc PR B 1
C53 C 0.6223(3) 0.1613(5) 0.6478(3) 0.1267(16) Uani 1 1 d DU B 1
H531 H 0.5671 0.1840 0.6147 0.152 Uiso 1 1 calc R B 1
H532 H 0.6541 0.0900 0.6245 0.152 Uiso 1 1 calc R B 1
C54 C 0.6019(6) 0.0973(9) 0.7081(4) 0.213(4) Uani 1 1 d DU B 1
H541 H 0.5648 0.0128 0.6945 0.256 Uiso 1 1 calc R B 1
H542 H 0.5708 0.1670 0.7321 0.256 Uiso 1 1 calc R B 1
H543 H 0.6557 0.0675 0.7398 0.256 Uiso 1 1 calc R B 1
C51A C 0.7413(8) 0.6027(9) 0.7176(5) 0.0956(10) Uani 0.368(6) 1 d PDU B 2
H513 H 0.8015 0.5812 0.7425 0.115 Uiso 0.368(6) 1 calc PR B 2
H514 H 0.7001 0.5604 0.7447 0.115 Uiso 0.368(6) 1 calc PR B 2
C52A C 0.7278(8) 0.7637(10) 0.7105(6) 0.1086(15) Uani 0.368(6) 1 d PDU B 2
H524 H 0.7843 0.8116 0.7143 0.130 Uiso 0.368(6) 1 calc PR B 2
H525 H 0.6992 0.7984 0.7479 0.130 Uiso 0.368(6) 1 calc PR B 2
H526 H 0.6910 0.7856 0.6646 0.130 Uiso 0.368(6) 1 calc PR B 2

loop_
_atom_site_aniso_label
_atom_site_aniso_U_11
_atom_site_aniso_U_22
_atom_site_aniso_U_33
_atom_site_aniso_U_23
_atom_site_aniso_U_13
_atom_site_aniso_U_12
P1 0.0495(3) 0.0434(3) 0.0582(3) -0.0010(2) 0.0090(2) -0.0067(2)
O1 0.0760(10) 0.0324(7) 0.1149(14) 0.0025(8) 0.0401(10) -0.0052(7)
O2 0.0670(9) 0.0617(9) 0.0603(8) -0.0011(7) 0.0147(7) 0.0277(8)
O3 0.0709(10) 0.0677(10) 0.0798(11) 0.0077(9) 0.0063(8) 0.0202(9)
O4 0.0807(11) 0.0722(11) 0.0642(9) 0.0019(8) 0.0147(8) -0.0338(9)
O5 0.0483(7) 0.0585(9) 0.0721(9) -0.0142(7) 0.0103(6) -0.0093(7)
C1 0.0439(9) 0.0324(9) 0.0582(10) -0.0007(7) 0.0117(8) 0.0037(7)
C2 0.0498(10) 0.0308(9) 0.0709(12) 0.0064(8) 0.0169(9) 0.0035(8)
N1 0.0493(8) 0.0332(8) 0.0677(10) 0.0065(7) 0.0231(7) 0.0035(7)
C3 0.0530(10) 0.0281(9) 0.0563(10) 0.0044(7) 0.0167(8) 0.0029(7)
C4 0.0629(12) 0.0366(10) 0.0842(15) 0.0030(10) 0.0241(11) 0.0114(9)
C5 0.0839(18) 0.0356(13) 0.167(3) 0.0139(15) 0.0279(19) 0.0046(11)
C6 0.0843(17) 0.0386(12) 0.136(3) 0.0011(14) 0.0295(17) -0.0074(12)
C7 0.0597(12) 0.0435(11) 0.0730(13) -0.0020(10) 0.0215(10) -0.0102(9)
C8 0.0506(10) 0.0347(9) 0.0556(10) -0.0013(8) 0.0131(8) -0.0006(8)
C9 0.0439(9) 0.0389(9) 0.0531(10) -0.0016(8) 0.0126(7) 0.0013(8)
C10 0.0487(9) 0.0478(10) 0.0547(10) 0.0007(9) 0.0137(8) 0.0044(9)
C11 0.0538(10) 0.0550(12) 0.0565(11) 0.0038(9) 0.0152(9) 0.0103(9)
C12 0.0837(16) 0.0735(17) 0.0696(15) 0.0131(13) 0.0134(12) 0.0264(14)
C13 0.103(2) 0.106(2) 0.0566(14) 0.0150(15) 0.0050(13) 0.0303(19)
C14 0.108(2) 0.094(2) 0.0531(13) -0.0073(14) 0.0112(13) 0.0147(18)
C15 0.0715(14) 0.0646(14) 0.0594(12) -0.0064(11) 0.0139(10) 0.0123(12)
C16 0.0661(12) 0.0434(11) 0.0793(14) 0.0111(10) 0.0365(11) 0.0031(9)
C17 0.0935(19) 0.088(2) 0.0729(16) 0.0131(15) 0.0343(14) 0.0061(16)
C18 0.0563(12) 0.0473(11) 0.0924(17) 0.0054(11) 0.0366(12) -0.0007(9)
C19 0.0593(13) 0.093(2) 0.100(2) 0.0005(17) 0.0301(13) 0.0079(14)
C20 0.0560(15) 0.137(3) 0.123(3) 0.018(2) 0.0212(16) 0.0076(18)
C21 0.0595(16) 0.109(3) 0.172(4) 0.025(3) 0.037(2) 0.0157(18)
C22 0.0746(19) 0.100(3) 0.188(5) -0.017(3) 0.064(3) 0.020(2)
C23 0.0741(17) 0.0783(18) 0.128(3) -0.0194(18) 0.0488(17) 0.0040(15)
C24 0.0608(14) 0.092(2) 0.120(2) -0.0451(19) 0.0060(14) 0.0072(15)
C25 0.097(2) 0.090(3) 0.177(4) -0.059(3) 0.015(2) 0.0116(19)
C26 0.172(9) 0.070(5) 0.113(8) 0.025(5) 0.010(6) 0.048(6)
C27 0.121(9) 0.147(14) 0.170(15) 0.043(11) -0.004(8) 0.060(10)
C26A 0.110(7) 0.108(8) 0.070(4) 0.002(4) 0.000(4) 0.061(6)
C27A 0.116(9) 0.089(7) 0.095(6) 0.022(5) 0.021(5) 0.052(7)
P2 0.0552(3) 0.0451(3) 0.0556(3) 0.0009(2) 0.0136(2) -0.0009(2)
O6 0.0585(8) 0.0433(8) 0.0784(10) 0.0097(7) 0.0158(7) 0.0080(7)
O7 0.0697(9) 0.0646(10) 0.0669(9) -0.0137(8) 0.0216(7) -0.0218(8)
O8 0.0705(10) 0.0675(10) 0.0785(10) 0.0034(8) 0.0247(8) 0.0141(8)
O9 0.0913(12) 0.0951(13) 0.0770(11) -0.0321(10) 0.0256(9) -0.0313(11)
O10 0.0832(11) 0.0738(11) 0.0655(9) 0.0162(9) 0.0162(8) 0.0062(9)
C28 0.0480(10) 0.0357(9) 0.0536(10) -0.0001(8) 0.0067(8) -0.0033(7)
C29 0.0516(10) 0.0361(9) 0.0539(10) -0.0005(8) 0.0116(8) 0.0010(8)
N2 0.0487(8) 0.0385(8) 0.0669(10) 0.0008(7) 0.0122(7) -0.0013(7)
C30 0.0593(11) 0.0330(9) 0.0640(12) 0.0022(8) 0.0159(9) -0.0003(8)
C31 0.0709(14) 0.0410(11) 0.0917(17) -0.0007(11) 0.0158(12) -0.0094(11)
C32 0.096(2) 0.0395(13) 0.136(3) -0.0101(14) 0.0248(19) -0.0050(13)
C33 0.112(2) 0.0415(14) 0.131(3) 0.0166(15) 0.007(2) 0.0092(14)
C34 0.0701(14) 0.0458(12) 0.0804(15) 0.0097(11) 0.0059(11) 0.0088(11)
C35 0.0630(12) 0.0371(10) 0.0570(11) 0.0010(8) 0.0078(9) -0.0005(9)
C36 0.0503(10) 0.0388(10) 0.0571(11) 0.0043(8) 0.0086(8) 0.0007(8)
C37 0.0524(10) 0.0429(10) 0.0509(10) 0.0044(8) 0.0043(8) 0.0029(8)
C38 0.0513(10) 0.0484(11) 0.0575(11) -0.0001(9) 0.0094(8) -0.0002(9)
C39 0.0702(13) 0.0573(13) 0.0667(13) -0.0088(11) 0.0099(10) -0.0067(11)
C40 0.0846(16) 0.0677(15) 0.0560(12) -0.0053(11) 0.0177(11) 0.0068(13)
C41 0.0816(15) 0.0667(15) 0.0630(13) 0.0149(11) 0.0227(11) 0.0104(13)
C42 0.0653(12) 0.0503(12) 0.0636(12) 0.0114(10) 0.0129(10) -0.0013(10)
C43 0.0535(11) 0.0497(11) 0.0835(15) 0.0029(11) 0.0253(10) 0.0004(9)
C44 0.0762(16) 0.097(2) 0.0814(17) -0.0011(16) 0.0330(14) -0.0061(16)
C45 0.0512(11) 0.0491(12) 0.0798(15) 0.0148(10) 0.0116(10) -0.0003(9)
C46 0.0639(14) 0.097(2) 0.0798(17) 0.0127(15) 0.0094(12) -0.0174(14)
C47 0.088(2) 0.124(3) 0.0747(17) 0.0197(18) 0.0025(14) -0.027(2)
C48 0.0782(18) 0.113(3) 0.102(2) 0.020(2) -0.0151(16) -0.0308(19)
C49 0.0611(15) 0.098(2) 0.120(3) 0.011(2) 0.0103(15) -0.0259(16)
C50 0.0566(13) 0.0654(16) 0.104(2) 0.0094(14) 0.0199(13) -0.0066(11)
C51 0.0976(18) 0.1026(18) 0.0909(16) -0.0367(15) 0.0204(15) -0.0286(17)
C52 0.101(3) 0.115(3) 0.099(2) -0.038(2) 0.020(2) -0.032(2)
C53 0.145(4) 0.089(3) 0.137(3) 0.045(2) 0.004(3) -0.015(2)
C54 0.279(8) 0.187(6) 0.166(5) 0.056(5) 0.027(5) -0.118(6)
C51A 0.0977(19) 0.1030(19) 0.0866(17) -0.0338(16) 0.0196(17) -0.0289(18)
C52A 0.109(3) 0.113(3) 0.102(3) -0.036(2) 0.014(3) -0.025(3)

loop_
_geom_angle_atom_site_label_1
_geom_angle_atom_site_label_2
_geom_angle_atom_site_label_3
_geom_angle
O4 P1 O3 116.55(12)
O4 P1 O5 113.22(10)
O3 P1 O5 100.83(10)
O4 P1 C1 113.17(9)
O3 P1 C1 105.54(9)
O5 P1 C1 106.31(9)
C11 O2 H2 109.5
C26 O3 C26A 35.1(5)
C26 O3 P1 124.2(5)
C26A O3 P1 123.1(4)
C24 O5 P1 121.37(15)
C2 C1 C9 111.02(16)
C2 C1 P1 112.73(14)
C9 C1 P1 112.89(13)
C2 C1 H11 106.6
C9 C1 H11 106.6
P1 C1 H11 106.6
O1 C2 N1 123.39(19)
O1 C2 C1 120.79(19)
N1 C2 C1 115.82(16)
C2 N1 C3 120.91(16)
C2 N1 C16 116.82(16)
C3 N1 C16 122.14(16)
C8 C3 N1 120.09(16)
C8 C3 C4 122.54(18)
N1 C3 C4 117.21(16)
C5 C4 C3 112.2(2)
C5 C4 H41 109.2
C3 C4 H41 109.2
C5 C4 H42 109.2
C3 C4 H42 109.2
H41 C4 H42 107.9
C6 C5 C4 115.2(3)
C6 C5 H51 108.5
C4 C5 H51 108.5
C6 C5 H52 108.5
C4 C5 H52 108.5
H51 C5 H52 107.5
C5 C6 C7 114.0(2)
C5 C6 H61 108.8
C7 C6 H61 108.8
C5 C6 H62 108.8
C7 C6 H62 108.8
H61 C6 H62 107.7
C6 C7 C8 113.83(18)
C6 C7 H71 108.8
C8 C7 H71 108.8
C6 C7 H72 108.8
C8 C7 H72 108.8
H71 C7 H72 107.7
C3 C8 C7 122.79(18)
C3 C8 C9 119.37(17)
C7 C8 C9 117.81(16)
C8 C9 C10 114.51(16)
C8 C9 C1 107.23(15)
C10 C9 C1 111.36(16)
C8 C9 H91 107.8
C10 C9 H91 107.8
C1 C9 H91 107.8
C15 C10 C11 117.9(2)
C15 C10 C9 122.56(19)
C11 C10 C9 119.56(18)
O2 C11 C12 121.9(2)
O2 C11 C10 118.00(19)
C12 C11 C10 120.1(2)
C13 C12 C11 121.0(3)
C13 C12 H121 119.5
C11 C12 H121 119.5
C12 C13 C14 120.0(3)
C12 C13 H131 120.0
C14 C13 H131 120.0
C15 C14 C13 119.1(3)
C15 C14 H141 120.5
C13 C14 H141 120.5
C14 C15 C10 122.0(2)
C14 C15 H151 119.0
C10 C15 H151 119.0
N1 C16 C17 110.8(2)
N1 C16 C18 111.74(19)
C17 C16 C18 117.1(2)
N1 C16 H161 105.4
C17 C16 H161 105.4
C18 C16 H161 105.4
C16 C17 H171 109.5
C16 C17 H172 109.5
H171 C17 H172 109.5
C16 C17 H173 109.5
H171 C17 H173 109.5
H172 C17 H173 109.5
C19 C18 C23 117.2(3)
C19 C18 C16 119.9(2)
C23 C18 C16 122.8(3)
C18 C19 C20 121.2(3)
C18 C19 H191 119.4
C20 C19 H191 119.4
C21 C20 C19 121.2(4)
C21 C20 H201 119.4
C19 C20 H201 119.4
C20 C21 C22 118.8(3)
C20 C21 H211 120.6
C22 C21 H211 120.6
C21 C22 C23 121.0(3)
C21 C22 H221 119.5
C23 C22 H221 119.5
C18 C23 C22 120.3(4)
C18 C23 H231 119.8
C22 C23 H231 119.8
O5 C24 C25 111.1(2)
O5 C24 H241 109.4
C25 C24 H241 109.4
O5 C24 H242 109.4
C25 C24 H242 109.4
H241 C24 H242 108.0
C24 C25 H251 109.5
C24 C25 H252 109.5
H251 C25 H252 109.5
C24 C25 H253 109.5
H251 C25 H253 109.5
H252 C25 H253 109.5
O3 C26 C27 107.7(12)
O3 C26 H261 110.2
C27 C26 H261 110.2
O3 C26 H262 110.2
C27 C26 H262 110.2
H261 C26 H262 108.5
O3 C26A C27A 112.1(10)
O3 C26A H263 109.2
C27A C26A H263 109.2
O3 C26A H264 109.2
C27A C26A H264 109.2
H263 C26A H264 107.9
C26A C27A H274 109.5
C26A C27A H275 109.5
H274 C27A H275 109.5
C26A C27A H276 109.5
H274 C27A H276 109.5
H275 C27A H276 109.5
O8 P2 O9 115.48(12)
O8 P2 O10 113.66(11)
O9 P2 O10 100.96(12)
O8 P2 C28 113.72(10)
O9 P2 C28 105.14(10)
O10 P2 C28 106.64(10)
C38 O7 H7 109.5
C51A O9 C51 32.9(4)
C51A O9 P2 129.4(4)
C51 O9 P2 116.1(2)
C53 O10 P2 121.1(2)
C29 C28 C36 112.85(16)
C29 C28 P2 111.79(13)
C36 C28 P2 112.44(14)
C29 C28 H281 106.4
C36 C28 H281 106.4
P2 C28 H281 106.4
O6 C29 N2 123.76(18)
O6 C29 C28 120.55(18)
N2 C29 C28 115.68(16)
C29 N2 C30 121.49(16)
C29 N2 C43 116.67(17)
C30 N2 C43 121.60(18)
C35 C30 N2 120.24(18)
C35 C30 C31 122.5(2)
N2 C30 C31 117.01(18)
C32 C31 C30 111.5(2)
C32 C31 H311 109.3
C30 C31 H311 109.3
C32 C31 H312 109.3
C30 C31 H312 109.3
H311 C31 H312 108.0
C33 C32 C31 113.0(3)
C33 C32 H321 109.0
C31 C32 H321 109.0
C33 C32 H322 109.0
C31 C32 H322 109.0
H321 C32 H322 107.8
C32 C33 C34 112.2(3)
C32 C33 H331 109.2
C34 C33 H331 109.2
C32 C33 H332 109.2
C34 C33 H332 109.2
H331 C33 H332 107.9
C35 C34 C33 112.2(2)
C35 C34 H341 109.2
C33 C34 H341 109.2
C35 C34 H342 109.2
C33 C34 H342 109.2
H341 C34 H342 107.9
C30 C35 C34 123.2(2)
C30 C35 C36 120.25(19)
C34 C35 C36 116.52(18)
C35 C36 C37 114.47(17)
C35 C36 C28 108.28(16)
C37 C36 C28 111.47(16)
C35 C36 H361 107.4
C37 C36 H361 107.4
C28 C36 H361 107.4
C42 C37 C38 117.3(2)
C42 C37 C36 123.71(19)
C38 C37 C36 118.95(18)
O7 C38 C39 123.1(2)
O7 C38 C37 116.31(19)
C39 C38 C37 120.6(2)
C38 C39 C40 120.6(2)
C38 C39 H391 119.7
C40 C39 H391 119.7
C41 C40 C39 120.0(2)
C41 C40 H401 120.0
C39 C40 H401 120.0
C40 C41 C42 119.4(2)
C40 C41 H411 120.3
C42 C41 H411 120.3
C41 C42 C37 122.1(2)
C41 C42 H421 119.0
C37 C42 H421 119.0
N2 C43 C45 113.22(19)
N2 C43 C44 111.7(2)
C45 C43 C44 115.5(2)
N2 C43 H431 105.1
C45 C43 H431 105.1
C44 C43 H431 105.1
C43 C44 H441 109.5
C43 C44 H442 109.5
H441 C44 H442 109.5
C43 C44 H443 109.5
H441 C44 H443 109.5
H442 C44 H443 109.5
C46 C45 C50 118.1(2)
C46 C45 C43 122.1(2)
C50 C45 C43 119.7(2)
C47 C46 C45 120.9(3)
C47 C46 H461 119.5
C45 C46 H461 119.5
C46 C47 C48 120.9(3)
C46 C47 H471 119.6
C48 C47 H471 119.6
C47 C48 C49 119.1(3)
C47 C48 H481 120.4
C49 C48 H481 120.4
C48 C49 C50 120.6(3)
C48 C49 H491 119.7
C50 C49 H491 119.7
C49 C50 C45 120.3(3)
C49 C50 H501 119.8
C45 C50 H501 119.8
C52 C51 O9 103.7(5)
C52 C51 H512 111.0
O9 C51 H512 111.0
C52 C51 H511 111.0
O9 C51 H511 111.0
H512 C51 H511 109.0
C54 C53 O10 115.5(5)
C54 C53 H531 108.4
O10 C53 H531 108.4
C54 C53 H532 108.4
O10 C53 H532 108.4
H531 C53 H532 107.5
O9 C51A C52A 107.4(8)
O9 C51A H513 110.2
C52A C51A H513 110.2
O9 C51A H514 110.2
C52A C51A H514 110.2
H513 C51A H514 108.5
C51A C52A H524 109.5
C51A C52A H525 109.5
H524 C52A H525 109.5
C51A C52A H526 109.5
H524 C52A H526 109.5
H525 C52A H526 109.5

loop_
_geom_bond_atom_site_label_1
_geom_bond_atom_site_label_2
_geom_bond_distance
P1 O4 1.4677(17)
P1 O3 1.5673(18)
P1 O5 1.5743(16)
P1 C1 1.813(2)
O1 C2 1.218(3)
O2 C11 1.365(3)
O2 H2 0.8200
O3 C26 1.409(8)
O3 C26A 1.422(8)
O5 C24 1.440(3)
C1 C2 1.519(3)
C1 C9 1.544(3)
C1 H11 0.9800
C2 N1 1.361(3)
N1 C3 1.435(2)
N1 C16 1.484(3)
C3 C8 1.335(3)
C3 C4 1.507(3)
C4 C5 1.494(4)
C4 H41 0.9700
C4 H42 0.9700
C5 C6 1.456(4)
C5 H51 0.9700
C5 H52 0.9700
C6 C7 1.504(4)
C6 H61 0.9700
C6 H62 0.9700
C7 C8 1.506(3)
C7 H71 0.9700
C7 H72 0.9700
C8 C9 1.513(3)
C9 C10 1.525(3)
C9 H91 0.9800
C10 C15 1.388(3)
C10 C11 1.399(3)
C11 C12 1.385(3)
C12 C13 1.369(4)
C12 H121 0.9300
C13 C14 1.386(5)
C13 H131 0.9300
C14 C15 1.381(4)
C14 H141 0.9300
C15 H151 0.9300
C16 C17 1.516(4)
C16 C18 1.522(3)
C16 H161 0.9800
C17 H171 0.9600
C17 H172 0.9600
C17 H173 0.9600
C18 C19 1.380(4)
C18 C23 1.388(4)
C19 C20 1.381(4)
C19 H191 0.9300
C20 C21 1.350(6)
C20 H201 0.9300
C21 C22 1.361(7)
C21 H211 0.9300
C22 C23 1.395(6)
C22 H221 0.9300
C23 H231 0.9300
C24 C25 1.457(5)
C24 H241 0.9700
C24 H242 0.9700
C25 H251 0.9600
C25 H252 0.9600
C25 H253 0.9600
C26 C27 1.479(2)
C26 H261 0.9700
C26 H262 0.9700
C27 H271 0.9600
C27 H272 0.9600
C27 H273 0.9600
C26A C27A 1.478(2)
C26A H263 0.9700
C26A H264 0.9700
C27A H274 0.9600
C27A H275 0.9600
C27A H276 0.9600
P2 O8 1.4634(18)
P2 O9 1.5612(19)
P2 O10 1.5720(19)
P2 C28 1.811(2)
O6 C29 1.219(3)
O7 C38 1.362(3)
O7 H7 0.8200
O9 C51A 1.453(9)
O9 C51 1.482(6)
O10 C53 1.440(5)
C28 C29 1.523(3)
C28 C36 1.539(3)
C28 H281 0.9800
C29 N2 1.361(3)
N2 C30 1.439(3)
N2 C43 1.487(3)
C30 C35 1.331(3)
C30 C31 1.512(3)
C31 C32 1.499(4)
C31 H311 0.9700
C31 H312 0.9700
C32 C33 1.458(5)
C32 H321 0.9700
C32 H322 0.9700
C33 C34 1.533(4)
C33 H331 0.9700
C33 H332 0.9700
C34 C35 1.507(3)
C34 H341 0.9700
C34 H342 0.9700
C35 C36 1.509(3)
C36 C37 1.523(3)
C36 H361 0.9800
C37 C42 1.389(3)
C37 C38 1.413(3)
C38 C39 1.375(3)
C39 C40 1.384(4)
C39 H391 0.9300
C40 C41 1.380(4)
C40 H401 0.9300
C41 C42 1.384(4)
C41 H411 0.9300
C42 H421 0.9300
C43 C45 1.515(4)
C43 C44 1.525(4)
C43 H431 0.9800
C44 H441 0.9600
C44 H442 0.9600
C44 H443 0.9600
C45 C46 1.387(4)
C45 C50 1.396(3)
C46 C47 1.371(4)
C46 H461 0.9300
C47 C48 1.374(5)
C47 H471 0.9300
C48 C49 1.377(5)
C48 H481 0.9300
C49 C50 1.383(5)
C49 H491 0.9300
C50 H501 0.9300
C51 C52 1.480(2)
C51 H512 0.9700
C51 H511 0.9700
C52 H521 0.9600
C52 H522 0.9600
C52 H523 0.9600
C53 C54 1.377(6)
C53 H531 0.9700
C53 H532 0.9700
C54 H541 0.9600
C54 H542 0.9600
C54 H543 0.9600
C51A C52A 1.480(2)
C51A H513 0.9700
C51A H514 0.9700
C52A H524 0.9600
C52A H525 0.9600
C52A H526 0.9600

loop_
_geom_torsion_atom_site_label_1
_geom_torsion_atom_site_label_2
_geom_torsion_atom_site_label_3
_geom_torsion_atom_site_label_4
_geom_torsion
O4 P1 O3 C26 9.2(9)
O5 P1 O3 C26 -113.8(9)
C1 P1 O3 C26 135.7(9)
O4 P1 O3 C26A 51.7(10)
O5 P1 O3 C26A -71.3(10)
C1 P1 O3 C26A 178.2(9)
O4 P1 O5 C24 54.1(3)
O3 P1 O5 C24 179.3(2)
C1 P1 O5 C24 -70.8(2)
O4 P1 C1 C2 155.03(15)
O3 P1 C1 C2 26.44(17)
O5 P1 C1 C2 -80.08(14)
O4 P1 C1 C9 28.23(17)
O3 P1 C1 C9 -100.35(15)
O5 P1 C1 C9 153.12(13)
C9 C1 C2 O1 -143.1(2)
P1 C1 C2 O1 89.1(2)
C9 C1 C2 N1 36.0(2)
P1 C1 C2 N1 -91.7(2)
O1 C2 N1 C3 -175.6(2)
C1 C2 N1 C3 5.3(3)
O1 C2 N1 C16 8.4(3)
C1 C2 N1 C16 -170.73(18)
C2 N1 C3 C8 -27.6(3)
C16 N1 C3 C8 148.2(2)
C2 N1 C3 C4 147.8(2)
C16 N1 C3 C4 -36.4(3)
C8 C3 C4 C5 11.6(4)
N1 C3 C4 C5 -163.7(3)
C3 C4 C5 C6 -41.2(4)
C4 C5 C6 C7 53.0(5)
C5 C6 C7 C8 -33.3(4)
N1 C3 C8 C7 -178.6(2)
C4 C3 C8 C7 6.2(3)
N1 C3 C8 C9 3.7(3)
C4 C3 C8 C9 -171.5(2)
C6 C7 C8 C3 4.4(3)
C6 C7 C8 C9 -177.8(2)
C3 C8 C9 C10 -88.0(2)
C7 C8 C9 C10 94.2(2)
C3 C8 C9 C1 36.1(2)
C7 C8 C9 C1 -141.70(19)
C2 C1 C9 C8 -54.6(2)
P1 C1 C9 C8 73.11(17)
C2 C1 C9 C10 71.4(2)
P1 C1 C9 C10 -160.91(13)
C8 C9 C10 C15 1.9(3)
C1 C9 C10 C15 -119.9(2)
C8 C9 C10 C11 -176.64(18)
C1 C9 C10 C11 61.5(2)
C15 C10 C11 O2 -177.6(2)
C9 C10 C11 O2 1.0(3)
C15 C10 C11 C12 0.8(3)
C9 C10 C11 C12 179.5(2)
O2 C11 C12 C13 176.8(3)
C10 C11 C12 C13 -1.6(4)
C11 C12 C13 C14 0.5(5)
C12 C13 C14 C15 1.4(5)
C13 C14 C15 C10 -2.2(5)
C11 C10 C15 C14 1.1(4)
C9 C10 C15 C14 -177.5(3)
C2 N1 C16 C17 122.0(2)
C3 N1 C16 C17 -54.0(3)
C2 N1 C16 C18 -105.5(2)
C3 N1 C16 C18 78.6(3)
N1 C16 C18 C19 46.2(3)
C17 C16 C18 C19 175.5(3)
N1 C16 C18 C23 -136.1(3)
C17 C16 C18 C23 -6.8(3)
C23 C18 C19 C20 2.3(5)
C16 C18 C19 C20 -180.0(3)
C18 C19 C20 C21 0.0(6)
C19 C20 C21 C22 -3.4(7)
C20 C21 C22 C23 4.3(7)
C19 C18 C23 C22 -1.3(5)
C16 C18 C23 C22 -179.0(3)
C21 C22 C23 C18 -2.0(6)
P1 O5 C24 C25 -177.9(3)
C26A O3 C26 C27 44.6(15)
P1 O3 C26 C27 145.1(13)
C26 O3 C26A C27A -49.8(15)
P1 O3 C26A C27A -153.6(12)
O8 P2 O9 C51A 62.4(6)
O10 P2 O9 C51A -60.6(6)
C28 P2 O9 C51A -171.4(6)
O8 P2 O9 C51 26.3(4)
O10 P2 O9 C51 -96.7(4)
C28 P2 O9 C51 152.5(4)
O8 P2 O10 C53 54.6(3)
O9 P2 O10 C53 178.9(3)
C28 P2 O10 C53 -71.5(3)
O8 P2 C28 C29 161.65(14)
O9 P2 C28 C29 34.37(18)
O10 P2 C28 C29 -72.28(16)
O8 P2 C28 C36 33.50(17)
O9 P2 C28 C36 -93.78(16)
O10 P2 C28 C36 159.57(14)
C36 C28 C29 O6 -146.3(2)
P2 C28 C29 O6 85.7(2)
C36 C28 C29 N2 32.9(2)
P2 C28 C29 N2 -95.00(19)
O6 C29 N2 C30 -175.4(2)
C28 C29 N2 C30 5.3(3)
O6 C29 N2 C43 10.2(3)
C28 C29 N2 C43 -169.02(18)
C29 N2 C30 C35 -25.7(3)
C43 N2 C30 C35 148.4(2)
C29 N2 C30 C31 148.7(2)
C43 N2 C30 C31 -37.2(3)
C35 C30 C31 C32 12.9(4)
N2 C30 C31 C32 -161.4(2)
C30 C31 C32 C33 -46.0(4)
C31 C32 C33 C34 59.8(4)
C32 C33 C34 C35 -38.3(4)
N2 C30 C35 C34 -179.2(2)
C31 C30 C35 C34 6.6(4)
N2 C30 C35 C36 3.7(3)
C31 C30 C35 C36 -170.4(2)
C33 C34 C35 C30 5.8(4)
C33 C34 C35 C36 -177.0(3)
C30 C35 C36 C37 -92.1(2)
C34 C35 C36 C37 90.6(2)
C30 C35 C36 C28 32.9(3)
C34 C35 C36 C28 -144.3(2)
C29 C28 C36 C35 -50.1(2)
P2 C28 C36 C35 77.50(18)
C29 C28 C36 C37 76.7(2)
P2 C28 C36 C37 -155.73(14)
C35 C36 C37 C42 11.6(3)
C28 C36 C37 C42 -111.7(2)
C35 C36 C37 C38 -167.78(18)
C28 C36 C37 C38 68.9(2)
C42 C37 C38 O7 -179.54(19)
C36 C37 C38 O7 -0.1(3)
C42 C37 C38 C39 -0.2(3)
C36 C37 C38 C39 179.2(2)
O7 C38 C39 C40 179.1(2)
C37 C38 C39 C40 -0.1(4)
C38 C39 C40 C41 0.3(4)
C39 C40 C41 C42 -0.1(4)
C40 C41 C42 C37 -0.3(4)
C38 C37 C42 C41 0.5(3)
C36 C37 C42 C41 -179.0(2)
C29 N2 C43 C45 -103.0(2)
C30 N2 C43 C45 82.6(3)
C29 N2 C43 C44 124.6(2)
C30 N2 C43 C44 -49.8(3)
N2 C43 C45 C46 25.9(3)
C44 C43 C45 C46 156.4(3)
N2 C43 C45 C50 -157.4(2)
C44 C43 C45 C50 -26.9(3)
C50 C45 C46 C47 1.1(5)
C43 C45 C46 C47 177.9(3)
C45 C46 C47 C48 -0.8(6)
C46 C47 C48 C49 -0.9(6)
C47 C48 C49 C50 2.3(6)
C48 C49 C50 C45 -1.9(5)
C46 C45 C50 C49 0.2(4)
C43 C45 C50 C49 -176.6(3)
C51A O9 C51 C52 53.1(8)
P2 O9 C51 C52 176.1(5)
P2 O10 C53 C54 -137.4(5)
C51 O9 C51A C52A -39.7(7)
P2 O9 C51A C52A -116.8(8)
